data_2236950
loop_
_publ_author_name
'Choi, Hong Dae'
'Seo, Pil Ja'
'Lee, Uk'

_publ_section_title
;
 5-Bromo-2-(4-methylphenyl)-3-methylsulfinyl-1-benzofuran
;
_journal_coeditor_code LD2082
_journal_issue 12
_journal_name_full 'Acta Crystallographica Section E'
_journal_page_first o3292
_journal_paper_doi 10.1107/S1600536812045205
_journal_volume 68
_journal_year 2012
_chemical_formula_iupac 'C16 H13 Br O2 S'
_chemical_formula_moiety 'C16 H13 Br O2 S'
_chemical_formula_sum 'C16 H13 Br O2 S'
_chemical_formula_weight 349.23
_chemical_melting_point 467.5
_chemical_name_systematic
;
5-Bromo-2-(4-methylphenyl)-3-methylsulfinyl-1-benzofuran
;
_space_group_IT_number 2
_symmetry_cell_setting triclinic
_symmetry_space_group_name_Hall '-P 1'
_symmetry_space_group_name_H-M 'P -1'
_atom_sites_solution_hydrogens difmap
_atom_sites_solution_primary direct
_atom_sites_solution_secondary difmap
_cell_angle_alpha 92.074(2)
_cell_angle_beta 94.7400(10)
_cell_angle_gamma 111.1410(10)
_cell_formula_units_Z 2
_cell_length_a 8.0922(2)
_cell_length_b 8.1401(2)
_cell_length_c 11.4535(3)
_cell_measurement_reflns_used 6092
_cell_measurement_temperature 173(2)
_cell_measurement_theta_max 28.08
_cell_measurement_theta_min 2.69
_cell_volume 699.50(3)
_computing_cell_refinement '<i>SAINT</i> (Bruker, 2009)'
_computing_data_collection '<i>APEX2</i> (Bruker, 2009)'
_computing_data_reduction '<i>SAINT</i> (Bruker, 2009)'
_computing_molecular_graphics '<i>ORTEP-3</i> (Farrugia, 1997) and <i>DIAMOND</i> (Brandenburg, 1998)'
_computing_publication_material '<i>SHELXL97</i> (Sheldrick, 2008)'
_computing_structure_refinement '<i>SHELXL97</i> (Sheldrick, 2008)'
_computing_structure_solution '<i>SHELXS97</i> (Sheldrick, 2008)'
_diffrn_ambient_temperature 173(2)
_diffrn_detector_area_resol_mean 10.0
_diffrn_measured_fraction_theta_full 0.996
_diffrn_measured_fraction_theta_max 0.996
_diffrn_measurement_device_type 'Bruker SMART APEXII CCD'
_diffrn_measurement_method '\f and \w scans'
_diffrn_radiation_monochromator 'graphite multilayer'
_diffrn_radiation_source 'rotating anode'
_diffrn_radiation_type MoK\a
_diffrn_radiation_wavelength 0.71073
_diffrn_reflns_av_R_equivalents 0.0443
_diffrn_reflns_av_sigmaI/netI 0.0364
_diffrn_reflns_limit_h_max 10
_diffrn_reflns_limit_h_min -10
_diffrn_reflns_limit_k_max 10
_diffrn_reflns_limit_k_min -10
_diffrn_reflns_limit_l_max 15
_diffrn_reflns_limit_l_min -15
_diffrn_reflns_number 12899
_diffrn_reflns_theta_full 28.28
_diffrn_reflns_theta_max 28.28
_diffrn_reflns_theta_min 2.69
_diffrn_standards_number 0
_exptl_absorpt_coefficient_mu 3.085
_exptl_absorpt_correction_T_max 0.7457
_exptl_absorpt_correction_T_min 0.5491
_exptl_absorpt_correction_type multi-scan
_exptl_absorpt_process_details '(<i>SADABS</i>; Bruker, 2009)'
_exptl_crystal_colour colourless
_exptl_crystal_density_diffrn 1.658
_exptl_crystal_density_method 'not measured'
_exptl_crystal_description block
_exptl_crystal_F_000 352
_exptl_crystal_size_max 0.325
_exptl_crystal_size_mid 0.229
_exptl_crystal_size_min 0.127
_refine_diff_density_max 0.388
_refine_diff_density_min -0.639
_refine_ls_extinction_method none
_refine_ls_goodness_of_fit_ref 1.049
_refine_ls_hydrogen_treatment constr
_refine_ls_matrix_type full
_refine_ls_number_parameters 183
_refine_ls_number_reflns 3460
_refine_ls_number_restraints 0
_refine_ls_restrained_S_all 1.049
_refine_ls_R_factor_all 0.0337
_refine_ls_R_factor_gt 0.0287
_refine_ls_shift/su_max 0.000
_refine_ls_shift/su_mean 0.000
_refine_ls_structure_factor_coef Fsqd
_refine_ls_weighting_details 'calc w=1/[\s^2^(Fo^2^)+(0.0337P)^2^+0.2757P] where P=(Fo^2^+2Fc^2^)/3'
_refine_ls_weighting_scheme calc
_refine_ls_wR_factor_gt 0.0707
_refine_ls_wR_factor_ref 0.0734
_reflns_number_gt 3093
_reflns_number_total 3460
_reflns_threshold_expression I>2\s(I)
_cod_data_source_file ld2082.cif
_cod_data_source_block I
_cod_database_code 2236950
_cod_database_fobs_code 2236950

loop_
_symmetry_equiv_pos_as_xyz
'x, y, z'
'-x, -y, -z'

loop_
_atom_site_type_symbol
_atom_site_label
_atom_site_fract_x
_atom_site_fract_y
_atom_site_fract_z
_atom_site_U_iso_or_equiv
_atom_site_adp_type
_atom_site_calc_flag
_atom_site_refinement_flags
_atom_site_occupancy
_atom_site_symmetry_multiplicity
Br Br1 0.21210(3) -0.07754(3) -0.011426(16) 0.02948(8) Uani d . 1 2
S S1 0.79265(6) 0.31621(6) 0.39466(4) 0.02465(11) Uani d . 1 2
O O1 0.30712(17) 0.14982(19) 0.49856(11) 0.0248(3) Uani d . 1 2
O O2 0.8172(2) 0.1916(2) 0.30537(15) 0.0374(4) Uani d . 1 2
C C1 0.5622(2) 0.2385(3) 0.41230(16) 0.0224(4) Uani d . 1 2
C C2 0.4203(2) 0.1408(3) 0.32362(16) 0.0221(4) Uani d . 1 2
C C3 0.4062(2) 0.0933(3) 0.20404(16) 0.0240(4) Uani d . 1 2
H H3 0.5074 0.1278 0.1611 0.029 Uiso calc R 1 2
C C4 0.2384(3) -0.0061(3) 0.15103(17) 0.0247(4) Uani d . 1 2
C C5 0.0857(3) -0.0589(3) 0.21114(18) 0.0272(4) Uani d . 1 2
H H5 -0.0268 -0.1276 0.1705 0.033 Uiso calc R 1 2
C C6 0.0989(3) -0.0110(3) 0.32963(17) 0.0266(4) Uani d . 1 2
H H6 -0.0025 -0.0444 0.3725 0.032 Uiso calc R 1 2
C C7 0.2666(2) 0.0878(3) 0.38217(16) 0.0228(4) Uani d . 1 2
C C8 0.4889(2) 0.2400(3) 0.51483(17) 0.0225(4) Uani d . 1 2
C C9 0.5589(2) 0.3174(3) 0.63344(16) 0.0224(4) Uani d . 1 2
C C10 0.7074(3) 0.4730(3) 0.65431(18) 0.0269(4) Uani d . 1 2
H H10 0.7650 0.5303 0.5900 0.032 Uiso calc R 1 2
C C16 0.8052(3) 0.5093(3) 0.3208(2) 0.0349(5) Uani d . 1 2
H H16A 0.9238 0.5629 0.2941 0.052 Uiso calc R 1 2
H H16B 0.7841 0.5940 0.3749 0.052 Uiso calc R 1 2
H H16C 0.7148 0.4769 0.2530 0.052 Uiso calc R 1 2
C C11 0.7721(3) 0.5453(3) 0.76747(18) 0.0282(4) Uani d . 1 2
H H11 0.8746 0.6507 0.7802 0.034 Uiso calc R 1 2
C C12 0.6884(3) 0.4647(3) 0.86292(17) 0.0256(4) Uani d . 1 2
C C13 0.5395(3) 0.3109(3) 0.84128(17) 0.0254(4) Uani d . 1 2
H H13 0.4812 0.2548 0.9057 0.030 Uiso calc R 1 2
C C14 0.4735(3) 0.2369(3) 0.72894(17) 0.0237(4) Uani d . 1 2
H H14 0.3706 0.1319 0.7165 0.028 Uiso calc R 1 2
C C15 0.7567(3) 0.5428(3) 0.98612(19) 0.0354(5) Uani d . 1 2
H H15A 0.8662 0.5222 1.0103 0.053 Uiso calc R 1 2
H H15B 0.6667 0.4872 1.0392 0.053 Uiso calc R 1 2
H H15C 0.7819 0.6701 0.9893 0.053 Uiso calc R 1 2

loop_
_atom_site_aniso_label
_atom_site_aniso_U_11
_atom_site_aniso_U_22
_atom_site_aniso_U_33
_atom_site_aniso_U_12
_atom_site_aniso_U_13
_atom_site_aniso_U_23
Br1 0.02978(12) 0.03373(13) 0.02214(11) 0.00932(9) -0.00028(7) -0.00267(8)
S1 0.0187(2) 0.0260(3) 0.0285(2) 0.00706(18) 0.00329(17) 0.00160(19)
O1 0.0202(6) 0.0304(7) 0.0221(7) 0.0074(6) 0.0031(5) -0.0015(5)
O2 0.0289(8) 0.0321(8) 0.0520(10) 0.0109(7) 0.0139(7) -0.0059(7)
C1 0.0207(9) 0.0242(9) 0.0228(9) 0.0088(7) 0.0020(7) -0.0002(7)
C2 0.0194(8) 0.0222(9) 0.0254(9) 0.0083(7) 0.0026(7) 0.0008(7)
C3 0.0230(9) 0.0269(10) 0.0232(9) 0.0103(8) 0.0040(7) 0.0000(7)
C4 0.0271(10) 0.0246(10) 0.0232(9) 0.0106(8) 0.0015(7) 0.0007(7)
C5 0.0221(9) 0.0287(10) 0.0279(10) 0.0071(8) -0.0020(7) -0.0002(8)
C6 0.0206(9) 0.0315(11) 0.0270(10) 0.0083(8) 0.0042(7) 0.0029(8)
C7 0.0239(9) 0.0251(10) 0.0208(9) 0.0106(8) 0.0024(7) 0.0008(7)
C8 0.0201(8) 0.0220(9) 0.0250(9) 0.0071(7) 0.0025(7) 0.0009(7)
C9 0.0226(9) 0.0241(9) 0.0220(9) 0.0103(7) 0.0026(7) -0.0004(7)
C10 0.0281(10) 0.0235(10) 0.0260(10) 0.0049(8) 0.0071(7) 0.0020(8)
C16 0.0376(12) 0.0293(11) 0.0397(12) 0.0120(9) 0.0114(9) 0.0102(9)
C11 0.0273(10) 0.0235(10) 0.0306(10) 0.0052(8) 0.0060(8) -0.0013(8)
C12 0.0273(10) 0.0267(10) 0.0237(9) 0.0114(8) 0.0020(7) -0.0025(8)
C13 0.0271(10) 0.0259(10) 0.0232(9) 0.0091(8) 0.0056(7) 0.0032(8)
C14 0.0225(9) 0.0224(9) 0.0256(9) 0.0076(7) 0.0023(7) 0.0022(7)
C15 0.0364(12) 0.0373(12) 0.0277(11) 0.0088(10) 0.0019(9) -0.0070(9)

loop_
_atom_type_symbol
_atom_type_description
_atom_type_scat_dispersion_real
_atom_type_scat_dispersion_imag
_atom_type_scat_source
C C 0.0033 0.0016 'International Tables Vol C Tables 4.2.6.8 and 6.1.1.4'
H H 0.0000 0.0000 'International Tables Vol C Tables 4.2.6.8 and 6.1.1.4'
O O 0.0106 0.0060 'International Tables Vol C Tables 4.2.6.8 and 6.1.1.4'
S S 0.1246 0.1234 'International Tables Vol C Tables 4.2.6.8 and 6.1.1.4'
Br Br -0.2901 2.4595 'International Tables Vol C Tables 4.2.6.8 and 6.1.1.4'

loop_
_geom_angle_atom_site_label_1
_geom_angle_atom_site_label_2
_geom_angle_atom_site_label_3
_geom_angle
O2 S1 C1 106.50(9)
O2 S1 C16 106.04(11)
C1 S1 C16 97.95(10)
C7 O1 C8 106.54(14)
C8 C1 C2 107.55(16)
C8 C1 S1 126.28(15)
C2 C1 S1 125.68(14)
C3 C2 C7 119.12(17)
C3 C2 C1 135.99(17)
C7 C2 C1 104.89(16)
C4 C3 C2 116.83(17)
C4 C3 H3 121.6
C2 C3 H3 121.6
C3 C4 C5 123.34(18)
C3 C4 Br1 118.59(14)
C5 C4 Br1 118.07(15)
C6 C5 C4 120.02(18)
C6 C5 H5 120.0
C4 C5 H5 120.0
C7 C6 C5 116.45(18)
C7 C6 H6 121.8
C5 C6 H6 121.8
C6 C7 O1 125.30(17)
C6 C7 C2 124.25(18)
O1 C7 C2 110.45(16)
C1 C8 O1 110.55(16)
C1 C8 C9 134.34(18)
O1 C8 C9 115.09(16)
C10 C9 C14 118.85(18)
C10 C9 C8 121.49(18)
C14 C9 C8 119.64(18)
C11 C10 C9 120.83(19)
C11 C10 H10 119.6
C9 C10 H10 119.6
S1 C16 H16A 109.5
S1 C16 H16B 109.5
H16A C16 H16B 109.5
S1 C16 H16C 109.5
H16A C16 H16C 109.5
H16B C16 H16C 109.5
C10 C11 C12 120.50(19)
C10 C11 H11 119.7
C12 C11 H11 119.7
C13 C12 C11 118.29(18)
C13 C12 C15 120.79(19)
C11 C12 C15 120.92(19)
C14 C13 C12 121.94(18)
C14 C13 H13 119.0
C12 C13 H13 119.0
C13 C14 C9 119.58(18)
C13 C14 H14 120.2
C9 C14 H14 120.2
C12 C15 H15A 109.5
C12 C15 H15B 109.5
H15A C15 H15B 109.5
C12 C15 H15C 109.5
H15A C15 H15C 109.5
H15B C15 H15C 109.5

loop_
_geom_bond_atom_site_label_1
_geom_bond_atom_site_label_2
_geom_bond_distance
Br1 C4 1.9007(19)
S1 O2 1.4896(15)
S1 C1 1.7720(19)
S1 C16 1.786(2)
O1 C7 1.378(2)
O1 C8 1.379(2)
C1 C8 1.360(3)
C1 C2 1.440(3)
C2 C3 1.394(3)
C2 C7 1.398(3)
C3 C4 1.380(3)
C3 H3 0.9500
C4 C5 1.401(3)
C5 C6 1.383(3)
C5 H5 0.9500
C6 C7 1.376(3)
C6 H6 0.9500
C8 C9 1.455(3)
C9 C10 1.392(3)
C9 C14 1.398(3)
C10 C11 1.382(3)
C10 H10 0.9500
C16 H16A 0.9800
C16 H16B 0.9800
C16 H16C 0.9800
C11 C12 1.392(3)
C11 H11 0.9500
C12 C13 1.386(3)
C12 C15 1.501(3)
C13 C14 1.379(3)
C13 H13 0.9500
C14 H14 0.9500
C15 H15A 0.9800
C15 H15B 0.9800
C15 H15C 0.9800

loop_
_geom_hbond_atom_site_label_D
_geom_hbond_atom_site_label_H
_geom_hbond_atom_site_label_A
_geom_hbond_site_symmetry_A
_geom_hbond_distance_DH
_geom_hbond_distance_HA
_geom_hbond_distance_DA
_geom_hbond_angle_DHA
C14 H14 O2 2_656 0.95 2.51 3.418(3) 159.6

loop_
_geom_torsion_atom_site_label_1
_geom_torsion_atom_site_label_2
_geom_torsion_atom_site_label_3
_geom_torsion_atom_site_label_4
_geom_torsion
O2 S1 C1 C8 142.04(18)
C16 S1 C1 C8 -108.55(19)
O2 S1 C1 C2 -28.91(19)
C16 S1 C1 C2 80.51(18)
C8 C1 C2 C3 179.5(2)
S1 C1 C2 C3 -8.1(3)
C8 C1 C2 C7 -0.4(2)
S1 C1 C2 C7 171.91(14)
C7 C2 C3 C4 -0.6(3)
C1 C2 C3 C4 179.4(2)
C2 C3 C4 C5 0.3(3)
C2 C3 C4 Br1 -179.08(14)
C3 C4 C5 C6 0.2(3)
Br1 C4 C5 C6 179.55(15)
C4 C5 C6 C7 -0.3(3)
C5 C6 C7 O1 179.33(18)
C5 C6 C7 C2 0.0(3)
C8 O1 C7 C6 179.35(19)
C8 O1 C7 C2 -1.2(2)
C3 C2 C7 C6 0.5(3)
C1 C2 C7 C6 -179.53(19)
C3 C2 C7 O1 -178.94(17)
C1 C2 C7 O1 1.0(2)
C2 C1 C8 O1 -0.3(2)
S1 C1 C8 O1 -172.59(14)
C2 C1 C8 C9 -178.7(2)
S1 C1 C8 C9 9.0(3)
C7 O1 C8 C1 0.9(2)
C7 O1 C8 C9 179.68(16)
C1 C8 C9 C10 29.9(3)
O1 C8 C9 C10 -148.46(18)
C1 C8 C9 C14 -151.6(2)
O1 C8 C9 C14 30.0(2)
C14 C9 C10 C11 1.4(3)
C8 C9 C10 C11 179.83(18)
C9 C10 C11 C12 -0.8(3)
C10 C11 C12 C13 0.1(3)
C10 C11 C12 C15 -179.5(2)
C11 C12 C13 C14 0.0(3)
C15 C12 C13 C14 179.68(19)
C12 C13 C14 C9 0.5(3)
C10 C9 C14 C13 -1.2(3)
C8 C9 C14 C13 -179.68(17)
